data_8000490
loop_
_publ_author_name
'Nie, Xiancheng'
'Su, Hao'
'Wang, Tao'
'Miao, Hui'
'Chen, Biao'
'Zhang, Guoqing'

_publ_section_title
;
 Aromatic Electrophilic Directing for Fluorescence and Room-Temperature
 Phosphorescence Modulation.
;
_journal_issue 12
_journal_name_full 'The journal of physical chemistry letters'
_journal_page_first 3099
_journal_page_last 3105
_journal_paper_doi 10.1021/acs.jpclett.1c00520
_journal_volume 12
_journal_year 2021
_chemical_formula_moiety 'C20 H14 N2'
_chemical_formula_sum 'C20 H14 N2'
_chemical_formula_weight 282.33
_space_group_crystal_system monoclinic
_space_group_IT_number 14
_space_group_name_Hall '-P 2ybc'
_space_group_name_H-M_alt 'P 1 21/c 1'
_atom_sites_solution_hydrogens geom
_atom_sites_solution_primary dual
_audit_creation_date 2020-10-23
_audit_creation_method
;
Olex2 1.2
(compiled 2018.05.29 svn.r3508 for OlexSys, GUI svn.r5506)
;
_cell_angle_alpha 90
_cell_angle_beta 99.6402(19)
_cell_angle_gamma 90
_cell_formula_units_Z 4
_cell_length_a 11.0496(2)
_cell_length_b 12.7223(2)
_cell_length_c 11.0073(2)
_cell_measurement_reflns_used 5425
_cell_measurement_temperature 291(2)
_cell_measurement_theta_max 70.0890
_cell_measurement_theta_min 5.2870
_cell_volume 1525.52(5)
_computing_molecular_graphics 'Olex2 (Dolomanov et al., 2009)'
_computing_publication_material 'Olex2 (Dolomanov et al., 2009)'
_computing_structure_refinement 'ShelXL (Sheldrick, 2015)'
_computing_structure_solution 'ShelXD (Sheldrick, 2008)'
_diffrn_ambient_temperature 291(2)
_diffrn_measured_fraction_theta_full 0.997
_diffrn_measured_fraction_theta_max 0.979
_diffrn_measurement_device_type 'SuperNova, Dual, Cu at home/near, AtlasS2'
_diffrn_radiation_type CuK\a
_diffrn_radiation_wavelength 1.54184
_diffrn_reflns_av_R_equivalents 0.0169
_diffrn_reflns_av_unetI/netI 0.0134
_diffrn_reflns_Laue_measured_fraction_full 0.997
_diffrn_reflns_Laue_measured_fraction_max 0.979
_diffrn_reflns_limit_h_max 13
_diffrn_reflns_limit_h_min -13
_diffrn_reflns_limit_k_max 12
_diffrn_reflns_limit_k_min -15
_diffrn_reflns_limit_l_max 13
_diffrn_reflns_limit_l_min -12
_diffrn_reflns_number 9713
_diffrn_reflns_point_group_measured_fraction_full 0.997
_diffrn_reflns_point_group_measured_fraction_max 0.979
_diffrn_reflns_theta_full 67.684
_diffrn_reflns_theta_max 70.099
_diffrn_reflns_theta_min 4.058
_exptl_absorpt_coefficient_mu 0.565
_exptl_absorpt_correction_T_max 1.00000
_exptl_absorpt_correction_T_min 0.57997
_exptl_absorpt_correction_type multi-scan
_exptl_absorpt_process_details
;
CrysAlisPro 1.171.40.53 (Rigaku Oxford Diffraction, 2019)
Empirical absorption correction using spherical harmonics,
 implemented in SCALE3 ABSPACK scaling algorithm.
;
_exptl_crystal_density_diffrn 1.229
_exptl_crystal_description block
_exptl_crystal_F_000 592
_exptl_crystal_size_max 0.22
_exptl_crystal_size_mid 0.22
_exptl_crystal_size_min 0.2
_refine_diff_density_max 0.136
_refine_diff_density_min -0.140
_refine_diff_density_rms 0.029
_refine_ls_extinction_coef 0.0080(6)
_refine_ls_extinction_expression Fc^*^=kFc[1+0.001xFc^2^\l^3^/sin(2\q)]^-1/4^
_refine_ls_extinction_method SHELXL
_refine_ls_goodness_of_fit_ref 1.055
_refine_ls_hydrogen_treatment constr
_refine_ls_matrix_type full
_refine_ls_number_parameters 200
_refine_ls_number_reflns 2847
_refine_ls_number_restraints 13
_refine_ls_restrained_S_all 1.102
_refine_ls_R_factor_all 0.0450
_refine_ls_R_factor_gt 0.0391
_refine_ls_shift/su_max 0.000
_refine_ls_shift/su_mean 0.000
_refine_ls_structure_factor_coef Fsqd
_refine_ls_weighting_details 'w=1/[\s^2^(Fo^2^)+(0.0567P)^2^+0.1618P] where P=(Fo^2^+2Fc^2^)/3'
_refine_ls_weighting_scheme calc
_refine_ls_wR_factor_gt 0.1042
_refine_ls_wR_factor_ref 0.1134
_reflns_Friedel_coverage 0.000
_reflns_number_gt 2456
_reflns_number_total 2847
_reflns_threshold_expression 'I > 2\s(I)'
_cod_data_source_file jz1c00520_si_004.cif
_cod_data_source_block xc-sp
_cod_depositor_comments 'Adding full bibliography for 8000485--8000490.cif.'
_cod_original_cell_volume 1525.51(5)
_cod_database_code 8000490
_shelxl_version_number 2013-4
_shelx_space_group_comment
;
The symmetry employed for this shelxl refinement is uniquely defined
by the following loop, which should always be used as a source of
symmetry information in preference to the above space-group names.
They are only intended as comments.
;
_shelx_estimated_absorpt_t_max 0.895
_shelx_estimated_absorpt_t_min 0.886
_olex2_refinement_description
;
1. Fixed Uiso
 At 1.2 times of:
  All C(H) groups, All C(H,H) groups
2. Rigid bond restraints
 C9, C10
 with sigma for 1-2 distances of 0.005 and sigma for 1-3 distances of 0.005
3. Uiso/Uaniso restraints and constraints
Uanis(C9) \\sim Ueq, Uanis(C10) \\sim Ueq: with sigma of 0.005 and sigma for
terminal atoms of 0.02
4.a Secondary CH2 refined with riding coordinates:
 C13(H13A,H13B)
4.b Aromatic/amide H refined with riding coordinates:
 C15(H15), C16(H16), C18(H18), C19(H19), C11(H11), C2(H2), C5(H5), C3(H3),
 C8(H8), C4(H4), C10(H10), C9(H9)
;
_olex2_submission_special_instructions 'No special instructions were received'

loop_
_space_group_symop_operation_xyz
'x, y, z'
'-x, y+1/2, -z+1/2'
'-x, -y, -z'
'x, -y-1/2, z-1/2'

loop_
_atom_site_label
_atom_site_type_symbol
_atom_site_fract_x
_atom_site_fract_y
_atom_site_fract_z
_atom_site_U_iso_or_equiv
_atom_site_adp_type
_atom_site_occupancy
_atom_site_site_symmetry_order
_atom_site_calc_flag
_atom_site_refinement_flags_posn
_atom_site_refinement_flags_adp
_atom_site_refinement_flags_occupancy
_atom_site_disorder_assembly
_atom_site_disorder_group
C14 C 0.21463(10) 0.71760(9) 0.03926(10) 0.0526(3) Uani 1 1 d . . . . .
C6 C 0.24482(11) 0.37178(10) 0.12250(11) 0.0592(3) Uani 1 1 d . . . . .
C1 C 0.24279(12) 0.45535(10) 0.03915(11) 0.0589(3) Uani 1 1 d . . . . .
C15 C 0.20919(12) 0.80601(10) -0.03447(11) 0.0617(3) Uani 1 1 d . . . . .
H15 H 0.1554 0.8070 -0.1091 0.074 Uiso 1 1 calc R . . . .
C16 C 0.28122(13) 0.89211(10) -0.00012(12) 0.0652(3) Uani 1 1 d . . . . .
H16 H 0.2759 0.9512 -0.0505 0.078 Uiso 1 1 calc R . . . .
N1 N 0.15907(10) 0.52996(8) 0.06413(10) 0.0626(3) Uani 1 1 d . . . . .
C18 C 0.36846(12) 0.80253(11) 0.18533(12) 0.0644(3) Uani 1 1 d . . . . .
H18 H 0.4222 0.8015 0.2600 0.077 Uiso 1 1 calc R . . . .
C19 C 0.29541(12) 0.71663(10) 0.14966(11) 0.0604(3) Uani 1 1 d . . . . .
H19 H 0.3004 0.6576 0.2001 0.072 Uiso 1 1 calc R . . . .
C17 C 0.36213(12) 0.89022(10) 0.11055(12) 0.0592(3) Uani 1 1 d . . . . .
C12 C 0.10873(12) 0.49633(11) 0.16452(12) 0.0615(3) Uani 1 1 d . . . . .
C13 C 0.13042(14) 0.62682(10) -0.00300(13) 0.0704(4) Uani 1 1 d . . . . .
H13A H 0.0472 0.6471 0.0037 0.084 Uiso 1 1 calc R . . . .
H13B H 0.1327 0.6138 -0.0894 0.084 Uiso 1 1 calc R . . . .
C20 C 0.44146(15) 0.97836(12) 0.14626(14) 0.0755(4) Uani 1 1 d . . . . .
C7 C 0.15983(12) 0.39805(10) 0.20352(11) 0.0612(3) Uani 1 1 d . . . . .
C11 C 0.01945(14) 0.54320(13) 0.22255(15) 0.0809(5) Uani 1 1 d . . . . .
H11 H -0.0148 0.6080 0.1971 0.097 Uiso 1 1 calc R . . . .
C2 C 0.31679(14) 0.45599(13) -0.05100(13) 0.0757(4) Uani 1 1 d . . . . .
H2 H 0.3156 0.5121 -0.1053 0.091 Uiso 1 1 calc R . . . .
C5 C 0.32112(14) 0.28602(12) 0.11230(14) 0.0736(4) Uani 1 1 d . . . . .
H5 H 0.3227 0.2290 0.1655 0.088 Uiso 1 1 calc R . . . .
C3 C 0.39182(15) 0.37080(16) -0.05718(15) 0.0868(5) Uani 1 1 d . . . . .
H3 H 0.4425 0.3696 -0.1166 0.104 Uiso 1 1 calc R . . . .
N2 N 0.50477(16) 1.04802(13) 0.17444(15) 0.1041(5) Uani 1 1 d . . . . .
C8 C 0.12231(16) 0.34758(14) 0.30299(13) 0.0813(4) Uani 1 1 d . . . . .
H8 H 0.1564 0.2833 0.3307 0.098 Uiso 1 1 calc R . . . .
C4 C 0.39397(15) 0.28686(15) 0.02258(16) 0.0857(5) Uani 1 1 d . . . . .
H4 H 0.4454 0.2301 0.0155 0.103 Uiso 1 1 calc R . . . .
C10 C -0.01597(17) 0.48857(19) 0.32022(17) 0.0963(6) Uani 1 1 d . U . . .
H10 H -0.0759 0.5173 0.3603 0.116 Uiso 1 1 calc R . . . .
C9 C 0.03491(19) 0.39345(18) 0.35932(17) 0.0990(6) Uani 1 1 d . U . . .
H9 H 0.0093 0.3597 0.4255 0.119 Uiso 1 1 calc R . . . .

loop_
_atom_site_aniso_label
_atom_site_aniso_U_11
_atom_site_aniso_U_22
_atom_site_aniso_U_33
_atom_site_aniso_U_23
_atom_site_aniso_U_13
_atom_site_aniso_U_12
C14 0.0516(6) 0.0524(6) 0.0520(6) -0.0009(5) 0.0032(5) 0.0028(5)
C6 0.0583(7) 0.0603(7) 0.0563(7) -0.0035(5) 0.0022(5) -0.0081(6)
C1 0.0583(7) 0.0596(7) 0.0569(7) -0.0034(5) 0.0045(5) -0.0095(5)
C15 0.0614(7) 0.0673(8) 0.0530(6) 0.0069(5) -0.0001(5) -0.0004(6)
C16 0.0703(8) 0.0604(7) 0.0652(8) 0.0094(6) 0.0125(6) -0.0024(6)
N1 0.0669(6) 0.0536(6) 0.0653(6) -0.0010(5) 0.0056(5) -0.0055(5)
C18 0.0630(7) 0.0693(8) 0.0565(7) -0.0036(6) -0.0029(6) -0.0045(6)
C19 0.0637(7) 0.0562(7) 0.0566(7) 0.0058(5) -0.0034(5) -0.0014(6)
C17 0.0585(7) 0.0578(7) 0.0634(7) -0.0089(5) 0.0167(6) -0.0061(5)
C12 0.0564(7) 0.0656(8) 0.0610(7) -0.0164(6) 0.0057(5) -0.0145(6)
C13 0.0722(8) 0.0596(7) 0.0712(8) 0.0008(6) -0.0114(7) -0.0059(6)
C20 0.0807(9) 0.0716(9) 0.0773(9) -0.0147(7) 0.0221(7) -0.0175(8)
C7 0.0620(7) 0.0634(7) 0.0565(7) -0.0048(5) 0.0048(5) -0.0169(6)
C11 0.0672(9) 0.0863(10) 0.0869(10) -0.0351(8) 0.0064(7) -0.0077(7)
C2 0.0754(9) 0.0889(10) 0.0637(8) 0.0027(7) 0.0144(7) -0.0105(8)
C5 0.0769(9) 0.0679(8) 0.0708(8) -0.0021(6) -0.0022(7) 0.0039(7)
C3 0.0757(10) 0.1154(13) 0.0712(9) -0.0111(9) 0.0185(7) 0.0020(10)
N2 0.1168(12) 0.0944(10) 0.1038(11) -0.0249(8) 0.0267(9) -0.0440(9)
C8 0.0894(10) 0.0887(10) 0.0670(8) -0.0006(7) 0.0172(7) -0.0271(9)
C4 0.0766(10) 0.0984(12) 0.0800(10) -0.0167(9) 0.0071(8) 0.0168(9)
C10 0.0794(10) 0.1299(15) 0.0858(11) -0.0433(10) 0.0314(9) -0.0254(10)
C9 0.1030(13) 0.1191(14) 0.0815(11) -0.0143(10) 0.0348(10) -0.0348(11)

loop_
_atom_type_symbol
_atom_type_description
_atom_type_scat_dispersion_real
_atom_type_scat_dispersion_imag
_atom_type_scat_source
C C 0.0181 0.0091 'International Tables Vol C Tables 4.2.6.8 and 6.1.1.4'
H H 0.0000 0.0000 'International Tables Vol C Tables 4.2.6.8 and 6.1.1.4'
N N 0.0311 0.0180 'International Tables Vol C Tables 4.2.6.8 and 6.1.1.4'

loop_
_geom_angle_atom_site_label_1
_geom_angle_atom_site_label_2
_geom_angle_atom_site_label_3
_geom_angle
_geom_angle_site_symmetry_1
_geom_angle_site_symmetry_3
_geom_angle_publ_flag
C15 C14 C13 118.59(11) . . ?
C19 C14 C15 118.79(11) . . ?
C19 C14 C13 122.62(11) . . ?
C1 C6 C7 106.79(12) . . ?
C5 C6 C1 118.96(12) . . ?
C5 C6 C7 134.25(13) . . ?
N1 C1 C6 109.14(11) . . ?
N1 C1 C2 129.15(13) . . ?
C2 C1 C6 121.71(13) . . ?
C14 C15 H15 119.2 . . ?
C16 C15 C14 121.51(11) . . ?
C16 C15 H15 119.2 . . ?
C15 C16 H16 120.4 . . ?
C15 C16 C17 119.24(12) . . ?
C17 C16 H16 120.4 . . ?
C1 N1 C12 108.51(11) . . ?
C1 N1 C13 125.43(12) . . ?
C12 N1 C13 126.06(12) . . ?
C19 C18 H18 119.9 . . ?
C19 C18 C17 120.18(12) . . ?
C17 C18 H18 119.9 . . ?
C14 C19 H19 119.8 . . ?
C18 C19 C14 120.35(11) . . ?
C18 C19 H19 119.8 . . ?
C16 C17 C20 120.09(12) . . ?
C18 C17 C16 119.92(11) . . ?
C18 C17 C20 119.97(12) . . ?
N1 C12 C7 108.85(11) . . ?
N1 C12 C11 129.94(14) . . ?
C11 C12 C7 121.17(14) . . ?
C14 C13 H13A 108.5 . . ?
C14 C13 H13B 108.5 . . ?
N1 C13 C14 115.14(10) . . ?
N1 C13 H13A 108.5 . . ?
N1 C13 H13B 108.5 . . ?
H13A C13 H13B 107.5 . . ?
N2 C20 C17 179.71(19) . . ?
C12 C7 C6 106.69(11) . . ?
C8 C7 C6 133.81(14) . . ?
C8 C7 C12 119.50(13) . . ?
C12 C11 H11 121.6 . . ?
C10 C11 C12 116.90(17) . . ?
C10 C11 H11 121.6 . . ?
C1 C2 H2 121.2 . . ?
C3 C2 C1 117.64(14) . . ?
C3 C2 H2 121.2 . . ?
C6 C5 H5 120.5 . . ?
C4 C5 C6 119.10(14) . . ?
C4 C5 H5 120.5 . . ?
C2 C3 H3 119.2 . . ?
C2 C3 C4 121.69(15) . . ?
C4 C3 H3 119.2 . . ?
C7 C8 H8 120.4 . . ?
C9 C8 C7 119.19(18) . . ?
C9 C8 H8 120.4 . . ?
C5 C4 C3 120.88(15) . . ?
C5 C4 H4 119.6 . . ?
C3 C4 H4 119.6 . . ?
C11 C10 H10 119.0 . . ?
C9 C10 C11 121.97(16) . . ?
C9 C10 H10 119.0 . . ?
C8 C9 C10 121.26(17) . . ?
C8 C9 H9 119.4 . . ?
C10 C9 H9 119.4 . . ?

loop_
_geom_bond_atom_site_label_1
_geom_bond_atom_site_label_2
_geom_bond_distance
_geom_bond_site_symmetry_2
_geom_bond_publ_flag
C14 C15 1.3824(17) . ?
C14 C19 1.3822(17) . ?
C14 C13 1.5070(17) . ?
C6 C1 1.4020(18) . ?
C6 C7 1.4385(18) . ?
C6 C5 1.3948(19) . ?
C1 N1 1.3847(17) . ?
C1 C2 1.3874(19) . ?
C15 H15 0.9300 . ?
C15 C16 1.3695(18) . ?
C16 H16 0.9300 . ?
C16 C17 1.3853(19) . ?
N1 C12 1.3854(17) . ?
N1 C13 1.4445(17) . ?
C18 H18 0.9300 . ?
C18 C19 1.3761(18) . ?
C18 C17 1.3812(18) . ?
C19 H19 0.9300 . ?
C17 C20 1.4369(19) . ?
C12 C7 1.409(2) . ?
C12 C11 1.396(2) . ?
C13 H13A 0.9700 . ?
C13 H13B 0.9700 . ?
C20 N2 1.1394(19) . ?
C7 C8 1.3910(19) . ?
C11 H11 0.9300 . ?
C11 C10 1.390(3) . ?
C2 H2 0.9300 . ?
C2 C3 1.373(2) . ?
C5 H5 0.9300 . ?
C5 C4 1.375(2) . ?
C3 H3 0.9300 . ?
C3 C4 1.380(3) . ?
C8 H8 0.9300 . ?
C8 C9 1.363(3) . ?
C4 H4 0.9300 . ?
C10 H10 0.9300 . ?
C10 C9 1.373(3) . ?
C9 H9 0.9300 . ?

loop_
_geom_torsion_atom_site_label_1
_geom_torsion_atom_site_label_2
_geom_torsion_atom_site_label_3
_geom_torsion_atom_site_label_4
_geom_torsion
_geom_torsion_site_symmetry_1
_geom_torsion_site_symmetry_2
_geom_torsion_site_symmetry_3
_geom_torsion_site_symmetry_4
_geom_torsion_publ_flag
C14 C15 C16 C17 0.6(2) . . . . ?
C6 C1 N1 C12 1.18(13) . . . . ?
C6 C1 N1 C13 -179.33(11) . . . . ?
C6 C1 C2 C3 0.8(2) . . . . ?
C6 C7 C8 C9 -177.95(15) . . . . ?
C6 C5 C4 C3 -0.3(2) . . . . ?
C1 C6 C7 C12 0.69(13) . . . . ?
C1 C6 C7 C8 179.96(14) . . . . ?
C1 C6 C5 C4 1.35(19) . . . . ?
C1 N1 C12 C7 -0.73(13) . . . . ?
C1 N1 C12 C11 -178.77(12) . . . . ?
C1 N1 C13 C14 -85.48(16) . . . . ?
C1 C2 C3 C4 0.3(2) . . . . ?
C15 C14 C19 C18 0.29(19) . . . . ?
C15 C14 C13 N1 167.29(12) . . . . ?
C15 C16 C17 C18 -0.7(2) . . . . ?
C15 C16 C17 C20 177.89(13) . . . . ?
N1 C1 C2 C3 -179.33(13) . . . . ?
N1 C12 C7 C6 0.02(13) . . . . ?
N1 C12 C7 C8 -179.38(11) . . . . ?
N1 C12 C11 C10 178.00(13) . . . . ?
C19 C14 C15 C16 -0.4(2) . . . . ?
C19 C14 C13 N1 -13.9(2) . . . . ?
C19 C18 C17 C16 0.6(2) . . . . ?
C19 C18 C17 C20 -177.95(13) . . . . ?
C17 C18 C19 C14 -0.4(2) . . . . ?
C12 N1 C13 C14 93.92(16) . . . . ?
C12 C7 C8 C9 1.2(2) . . . . ?
C12 C11 C10 C9 0.7(2) . . . . ?
C13 C14 C15 C16 178.52(13) . . . . ?
C13 C14 C19 C18 -178.54(13) . . . . ?
C13 N1 C12 C7 179.78(11) . . . . ?
C13 N1 C12 C11 1.7(2) . . . . ?
C7 C6 C1 N1 -1.15(13) . . . . ?
C7 C6 C1 C2 178.76(12) . . . . ?
C7 C6 C5 C4 -179.14(14) . . . . ?
C7 C12 C11 C10 0.17(19) . . . . ?
C7 C8 C9 C10 -0.4(3) . . . . ?
C11 C12 C7 C6 178.26(11) . . . . ?
C11 C12 C7 C8 -1.13(18) . . . . ?
C11 C10 C9 C8 -0.6(3) . . . . ?
C2 C1 N1 C12 -178.72(13) . . . . ?
C2 C1 N1 C13 0.8(2) . . . . ?
C2 C3 C4 C5 -0.5(3) . . . . ?
C5 C6 C1 N1 178.48(11) . . . . ?
C5 C6 C1 C2 -1.61(19) . . . . ?
C5 C6 C7 C12 -178.86(14) . . . . ?
C5 C6 C7 C8 0.4(3) . . . . ?
